data_4312907
loop_
_publ_author_name
'Andrey Yu. Kovalevsky'
'Kimberly A. Bagley'
'Jacqueline M. Cole'
'Philip Coppens'

_publ_section_title
;
 Light-Induced Metastable Linkage Isomers of Ruthenium Sulfur Dioxide
 Complexes
;
_journal_name_full 'Inorganic Chemistry'
_journal_page_first 140
_journal_page_last 147
_journal_paper_doi 10.1021/ic025997g
_journal_volume 42
_journal_year 2003
_chemical_formula_sum 'C14 H28 N4 O9 Ru S3'
_chemical_formula_weight 593.65
_chemical_melting_point ?
_chemical_name_common trans-[Ru(II)(NH3)4(H2O)(SO2)](Tos)2
_chemical_name_systematic
; 
 trans-Tetraammineaquo(sulfur dioxide)ruthenium(II) tosylate
;
_space_group_IT_number 2
_symmetry_cell_setting triclinic
_symmetry_space_group_name_Hall '-P 1'
_symmetry_space_group_name_H-M 'P -1'
_atom_sites_solution_hydrogens difmap
_atom_sites_solution_primary direct
_atom_sites_solution_secondary difmap
_audit_creation_method SHELXL-97
_cell_angle_alpha 94.445(1)
_cell_angle_beta 92.840(1)
_cell_angle_gamma 103.597(1)
_cell_formula_units_Z 2
_cell_length_a 6.6769(2)
_cell_length_b 13.0777(3)
_cell_length_c 13.6128(4)
_cell_measurement_reflns_used 847
_cell_measurement_temperature 90(1)
_cell_measurement_theta_max 26
_cell_measurement_theta_min 4
_cell_volume 1149.04(6)
_computing_cell_refinement 'Bruker SMART'
_computing_data_collection 'Bruker SMART'
_computing_data_reduction 'Bruker SHELXTL'
_computing_molecular_graphics 'Bruker SHELXTL'
_computing_publication_material 'Bruker SHELXTL'
_computing_structure_refinement 'SHELXL-97 (Sheldrick, 1997)'
_computing_structure_solution 'SHELXS-97 (Sheldrick, 1990)'
_diffrn_ambient_temperature 90(1)
_diffrn_measured_fraction_theta_full 1.000
_diffrn_measured_fraction_theta_max 1.000
_diffrn_measurement_device_type 'CCD area detector'
_diffrn_measurement_method 'phi and omega scan'
_diffrn_radiation_monochromator graphite
_diffrn_radiation_source 'rotating anode'
_diffrn_radiation_type MoK\a
_diffrn_radiation_wavelength 0.71073
_diffrn_reflns_av_R_equivalents 0.0521
_diffrn_reflns_av_sigmaI/netI 0.0470
_diffrn_reflns_limit_h_max 9
_diffrn_reflns_limit_h_min -9
_diffrn_reflns_limit_k_max 18
_diffrn_reflns_limit_k_min -18
_diffrn_reflns_limit_l_max 19
_diffrn_reflns_limit_l_min -19
_diffrn_reflns_number 20923
_diffrn_reflns_theta_full 30.00
_diffrn_reflns_theta_max 30.00
_diffrn_reflns_theta_min 1.50
_exptl_absorpt_coefficient_mu 1.007
_exptl_absorpt_correction_T_max 0.9514
_exptl_absorpt_correction_T_min 0.8636
_exptl_absorpt_correction_type 'empirical SADABS'
_exptl_crystal_colour yellow-orange
_exptl_crystal_density_diffrn 1.716
_exptl_crystal_density_method 'not measured'
_exptl_crystal_description brick
_exptl_crystal_F_000 608
_exptl_crystal_size_max 0.15
_exptl_crystal_size_mid 0.05
_exptl_crystal_size_min 0.05
_refine_diff_density_max 0.507
_refine_diff_density_min -1.551
_refine_diff_density_rms 0.161
_refine_ls_extinction_method none
_refine_ls_goodness_of_fit_ref 1.062
_refine_ls_hydrogen_treatment mixed
_refine_ls_matrix_type full
_refine_ls_number_parameters 292
_refine_ls_number_reflns 6711
_refine_ls_number_restraints 0
_refine_ls_restrained_S_all 1.062
_refine_ls_R_factor_all 0.0414
_refine_ls_R_factor_gt 0.0294
_refine_ls_shift/su_max 0.002
_refine_ls_shift/su_mean <0.001
_refine_ls_structure_factor_coef Fsqd
_refine_ls_weighting_details 'calc w=1/[\s^2^(Fo^2^)+(0.0319P)^2^+0.0000P] where P=(Fo^2^+2Fc^2^)/3'
_refine_ls_weighting_scheme calc
_refine_ls_wR_factor_gt 0.0625
_refine_ls_wR_factor_ref 0.0673
_reflns_number_gt 5613
_reflns_number_total 6711
_reflns_threshold_expression >2sigma(I)
_cod_data_source_file ic025997g_s2_5.cif
_cod_data_source_block ruso2h2otosylate_dark
_cod_depositor_comments
;
The following automatic conversions were performed:
'_symmetry_cell_setting' value 'Triclinic' changed to 'triclinic'
according to '/home/adriana/struct/CIF-dictionaries/cif_core.dic'
dictionary named 'cif_core.dic' version 2.4.1 from 2010-06-29.

Automatic conversion script
Id: cif_fix_enum 1555 2011-01-17 13:19:09Z saulius 

The following automatic conversions were performed:

'_chemical_melting_point' value 'not measured' was changed to '?' -
the value is undefined or not given.

Automatic conversion script
Id: cif_fix_values 1569 2011-02-09 13:29:24Z adriana 
;
_cod_original_cell_volume 1149.04(5)
_cod_database_code 4312907

loop_
_symmetry_equiv_pos_as_xyz
'x, y, z'
'-x, -y, -z'

loop_
_atom_site_label
_atom_site_type_symbol
_atom_site_fract_x
_atom_site_fract_y
_atom_site_fract_z
_atom_site_U_iso_or_equiv
_atom_site_adp_type
_atom_site_occupancy
_atom_site_symmetry_multiplicity
_atom_site_calc_flag
_atom_site_refinement_flags
_atom_site_disorder_assembly
_atom_site_disorder_group
Ru1 Ru 0.31295(2) -0.505822(11) 0.244952(11) 0.00811(5) Uani 1 1 d . . .
S1 S 0.40156(7) -0.64328(4) 0.19697(4) 0.01240(10) Uani 1 1 d . . .
S2 S 0.30827(7) -0.31983(4) 0.55371(3) 0.01202(9) Uani 1 1 d . . .
S3 S -0.04132(7) -0.29450(4) 0.08150(3) 0.01062(9) Uani 1 1 d . . .
O1 O 0.2986(2) -0.74500(11) 0.22511(12) 0.0227(3) Uani 1 1 d . . .
O2 O 0.5646(2) -0.64230(12) 0.13123(11) 0.0185(3) Uani 1 1 d . . .
O3 O 0.2283(2) -0.36322(11) 0.29025(11) 0.0133(3) Uani 1 1 d . . .
H3OA H 0.139(4) -0.347(2) 0.2569(19) 0.020 Uiso 1 1 d . . .
H3OB H 0.195(4) -0.359(2) 0.347(2) 0.020 Uiso 1 1 d . . .
O4 O 0.2649(2) -0.36941(11) 0.64558(10) 0.0153(3) Uani 1 1 d . . .
O5 O 0.5063(2) -0.32913(11) 0.51797(11) 0.0163(3) Uani 1 1 d . . .
O6 O 0.1364(2) -0.35971(11) 0.47825(10) 0.0156(3) Uani 1 1 d . . .
O7 O -0.1727(2) -0.35775(11) -0.00066(11) 0.0197(3) Uani 1 1 d . . .
O8 O 0.1778(2) -0.27711(12) 0.06886(11) 0.0184(3) Uani 1 1 d . . .
O9 O -0.0948(2) -0.34156(11) 0.17500(10) 0.0147(3) Uani 1 1 d . . .
N1 N 0.6027(2) -0.42903(13) 0.31980(12) 0.0122(3) Uani 1 1 d . . .
H1A H 0.5820 -0.3886 0.3740 0.018 Uiso 1 1 calc R . .
H1B H 0.6810 -0.3873 0.2786 0.018 Uiso 1 1 calc R . .
H1C H 0.6690 -0.4784 0.3388 0.018 Uiso 1 1 calc R . .
N2 N 0.2115(3) -0.56647(13) 0.37800(12) 0.0139(3) Uani 1 1 d . . .
H2C H 0.3068 -0.5979 0.4047 0.021 Uiso 1 1 calc R . .
H2B H 0.0886 -0.6149 0.3654 0.021 Uiso 1 1 calc R . .
H2A H 0.1954 -0.5128 0.4212 0.021 Uiso 1 1 calc R . .
N3 N 0.0095(2) -0.56352(13) 0.17921(13) 0.0137(3) Uani 1 1 d . . .
H3A H -0.0666 -0.6082 0.2189 0.020 Uiso 1 1 calc R . .
H3B H 0.0140 -0.5988 0.1193 0.020 Uiso 1 1 calc R . .
H3C H -0.0495 -0.5084 0.1711 0.020 Uiso 1 1 calc R . .
N4 N 0.4039(3) -0.43695(13) 0.11364(12) 0.0129(3) Uani 1 1 d . . .
H4A H 0.3545 -0.4847 0.0607 0.019 Uiso 1 1 calc R . .
H4B H 0.5443 -0.4176 0.1152 0.019 Uiso 1 1 calc R . .
H4C H 0.3522 -0.3790 0.1086 0.019 Uiso 1 1 calc R . .
C1 C 0.3200(3) -0.18426(15) 0.57968(14) 0.0135(4) Uani 1 1 d . . .
C2 C 0.1390(3) -0.14957(17) 0.57250(16) 0.0178(4) Uani 1 1 d . . .
H2D H 0.0119 -0.1975 0.5497 0.021 Uiso 1 1 calc R . .
C3 C 0.1457(4) -0.04392(17) 0.59906(17) 0.0218(5) Uani 1 1 d . . .
H3D H 0.0217 -0.0202 0.5954 0.026 Uiso 1 1 calc R . .
C4 C 0.3311(4) 0.02767(16) 0.63094(15) 0.0196(4) Uani 1 1 d . . .
C5 C 0.5117(4) -0.00868(17) 0.63683(16) 0.0217(5) Uani 1 1 d . . .
H5A H 0.6395 0.0394 0.6582 0.026 Uiso 1 1 calc R . .
C6 C 0.5064(3) -0.11467(17) 0.61173(16) 0.0181(4) Uani 1 1 d . . .
H6A H 0.6295 -0.1390 0.6166 0.022 Uiso 1 1 calc R . .
C7 C 0.3353(5) 0.14208(18) 0.65810(18) 0.0294(6) Uani 1 1 d . . .
H7A H 0.4682 0.1774 0.6932 0.044 Uiso 1 1 calc R . .
H7B H 0.2233 0.1468 0.7008 0.044 Uiso 1 1 calc R . .
H7C H 0.3172 0.1765 0.5979 0.044 Uiso 1 1 calc R . .
C8 C -0.1015(3) -0.17026(15) 0.09174(14) 0.0110(4) Uani 1 1 d . . .
C9 C 0.0482(3) -0.08277(16) 0.13256(15) 0.0164(4) Uani 1 1 d . . .
H9A H 0.1841 -0.0891 0.1499 0.020 Uiso 1 1 calc R . .
C10 C -0.0023(4) 0.01413(16) 0.14783(16) 0.0193(4) Uani 1 1 d . . .
H10A H 0.1005 0.0742 0.1751 0.023 Uiso 1 1 calc R . .
C11 C -0.2010(4) 0.02458(16) 0.12393(15) 0.0179(4) Uani 1 1 d . . .
C12 C -0.3482(3) -0.06449(16) 0.08254(15) 0.0165(4) Uani 1 1 d . . .
H12A H -0.4846 -0.0586 0.0659 0.020 Uiso 1 1 calc R . .
C13 C -0.2999(3) -0.16173(15) 0.06508(15) 0.0139(4) Uani 1 1 d . . .
H13A H -0.4009 -0.2213 0.0354 0.017 Uiso 1 1 calc R . .
C14 C -0.2565(4) 0.12922(17) 0.14203(17) 0.0260(5) Uani 1 1 d . . .
H14C H -0.2257 0.1697 0.0847 0.039 Uiso 1 1 calc R . .
H14B H -0.1758 0.1688 0.2008 0.039 Uiso 1 1 calc R . .
H14A H -0.4041 0.1172 0.1524 0.039 Uiso 1 1 calc R . .

loop_
_atom_site_aniso_label
_atom_site_aniso_U_11
_atom_site_aniso_U_22
_atom_site_aniso_U_33
_atom_site_aniso_U_23
_atom_site_aniso_U_13
_atom_site_aniso_U_12
Ru1 0.00738(7) 0.00788(7) 0.00924(7) 0.00024(5) 0.00108(5) 0.00221(5)
S1 0.0104(2) 0.0113(2) 0.0150(2) -0.00213(17) -0.00092(17) 0.00316(17)
S2 0.0146(2) 0.0123(2) 0.0105(2) 0.00161(17) 0.00310(17) 0.00526(17)
S3 0.0114(2) 0.0107(2) 0.0107(2) 0.00147(17) 0.00155(16) 0.00420(17)
O1 0.0220(8) 0.0116(7) 0.0334(9) -0.0001(6) 0.0014(7) 0.0031(6)
O2 0.0156(7) 0.0222(8) 0.0181(7) -0.0039(6) 0.0007(6) 0.0075(6)
O3 0.0160(7) 0.0146(7) 0.0112(7) 0.0002(5) 0.0005(5) 0.0078(6)
O4 0.0204(7) 0.0149(7) 0.0118(7) 0.0037(5) 0.0049(6) 0.0050(6)
O5 0.0165(7) 0.0195(7) 0.0159(7) 0.0035(6) 0.0058(6) 0.0089(6)
O6 0.0176(7) 0.0171(7) 0.0118(7) -0.0017(5) 0.0006(5) 0.0044(6)
O7 0.0269(8) 0.0147(7) 0.0167(7) -0.0054(6) -0.0065(6) 0.0075(6)
O8 0.0130(7) 0.0202(7) 0.0255(8) 0.0095(6) 0.0077(6) 0.0076(6)
O9 0.0144(7) 0.0163(7) 0.0156(7) 0.0073(6) 0.0049(5) 0.0053(5)
N1 0.0116(8) 0.0127(8) 0.0121(8) 0.0003(6) 0.0010(6) 0.0026(6)
N2 0.0129(8) 0.0146(8) 0.0155(8) 0.0036(6) 0.0028(6) 0.0048(6)
N3 0.0107(8) 0.0135(8) 0.0162(8) -0.0012(6) 0.0005(6) 0.0028(6)
N4 0.0121(8) 0.0147(8) 0.0120(8) 0.0011(6) 0.0020(6) 0.0033(6)
C1 0.0175(10) 0.0134(9) 0.0113(9) 0.0028(7) 0.0037(7) 0.0057(7)
C2 0.0196(10) 0.0156(10) 0.0195(10) 0.0023(8) 0.0024(8) 0.0062(8)
C3 0.0271(12) 0.0195(10) 0.0233(11) 0.0046(9) 0.0062(9) 0.0128(9)
C4 0.0344(13) 0.0131(9) 0.0125(9) 0.0031(8) 0.0084(9) 0.0061(9)
C5 0.0262(12) 0.0173(10) 0.0188(10) 0.0007(8) 0.0040(9) -0.0007(9)
C6 0.0190(10) 0.0190(10) 0.0174(10) 0.0028(8) 0.0023(8) 0.0059(8)
C7 0.0498(16) 0.0146(10) 0.0254(12) 0.0021(9) 0.0130(11) 0.0084(10)
C8 0.0135(9) 0.0099(8) 0.0105(8) 0.0020(7) 0.0027(7) 0.0037(7)
C9 0.0150(10) 0.0156(9) 0.0175(10) -0.0001(8) 0.0006(8) 0.0017(8)
C10 0.0252(11) 0.0119(9) 0.0183(10) -0.0020(8) 0.0043(8) -0.0004(8)
C11 0.0312(12) 0.0128(9) 0.0131(9) 0.0035(7) 0.0076(8) 0.0102(8)
C12 0.0191(10) 0.0176(10) 0.0165(10) 0.0058(8) 0.0036(8) 0.0097(8)
C13 0.0145(9) 0.0134(9) 0.0140(9) 0.0027(7) 0.0007(7) 0.0034(7)
C14 0.0463(15) 0.0142(10) 0.0220(11) 0.0036(9) 0.0098(10) 0.0141(10)

loop_
_atom_type_symbol
_atom_type_description
_atom_type_scat_dispersion_real
_atom_type_scat_dispersion_imag
_atom_type_scat_source
C C 0.0033 0.0016 'International Tables Vol C Tables 4.2.6.8 and 6.1.1.4'
H H 0.0000 0.0000 'International Tables Vol C Tables 4.2.6.8 and 6.1.1.4'
N N 0.0061 0.0033 'International Tables Vol C Tables 4.2.6.8 and 6.1.1.4'
O O 0.0106 0.0060 'International Tables Vol C Tables 4.2.6.8 and 6.1.1.4'
S S 0.1246 0.1234 'International Tables Vol C Tables 4.2.6.8 and 6.1.1.4'
Ru Ru -1.2594 0.8363 'International Tables Vol C Tables 4.2.6.8 and 6.1.1.4'

loop_
_geom_angle_atom_site_label_1
_geom_angle_atom_site_label_2
_geom_angle_atom_site_label_3
_geom_angle
_geom_angle_site_symmetry_1
_geom_angle_site_symmetry_3
_geom_angle_publ_flag
S1 Ru1 N2 92.56(5) . . ?
S1 Ru1 N3 92.74(5) . . ?
N2 Ru1 N3 89.30(7) . . ?
S1 Ru1 N4 91.19(5) . . ?
N2 Ru1 N4 176.14(6) . . ?
N3 Ru1 N4 89.60(6) . . ?
S1 Ru1 N1 95.46(5) . . ?
N2 Ru1 N1 89.47(6) . . ?
N3 Ru1 N1 171.75(6) . . ?
N4 Ru1 N1 91.10(6) . . ?
S1 Ru1 O3 178.14(4) . . ?
N2 Ru1 O3 89.24(6) . . ?
N3 Ru1 O3 87.76(6) . . ?
N4 Ru1 O3 87.02(6) . . ?
N1 Ru1 O3 84.07(6) . . ?
O1 S1 O2 116.06(9) . . ?
O1 S1 Ru1 121.78(7) . . ?
O2 S1 Ru1 122.12(7) . . ?
O5 S2 O4 112.60(9) . . ?
O5 S2 O6 112.30(8) . . ?
O4 S2 O6 110.95(9) . . ?
O5 S2 C1 107.73(9) . . ?
O4 S2 C1 106.93(9) . . ?
O6 S2 C1 105.90(9) . . ?
O8 S3 O7 114.22(9) . . ?
O8 S3 O9 111.26(9) . . ?
O7 S3 O9 109.91(9) . . ?
O8 S3 C8 107.68(9) . . ?
O7 S3 C8 107.16(9) . . ?
O9 S3 C8 106.19(9) . . ?
C6 C1 C2 120.77(19) . . ?
C6 C1 S2 120.01(16) . . ?
C2 C1 S2 119.14(16) . . ?
C1 C2 C3 119.3(2) . . ?
C2 C3 C4 121.0(2) . . ?
C3 C4 C5 118.7(2) . . ?
C3 C4 C7 120.2(2) . . ?
C5 C4 C7 121.1(2) . . ?
C6 C5 C4 120.7(2) . . ?
C1 C6 C5 119.4(2) . . ?
C9 C8 C13 120.80(18) . . ?
C9 C8 S3 118.96(15) . . ?
C13 C8 S3 120.11(15) . . ?
C8 C9 C10 119.42(19) . . ?
C9 C10 C11 121.08(19) . . ?
C10 C11 C12 118.31(19) . . ?
C10 C11 C14 121.0(2) . . ?
C12 C11 C14 120.7(2) . . ?
C13 C12 C11 121.5(2) . . ?
C8 C13 C12 118.85(19) . . ?

loop_
_geom_bond_atom_site_label_1
_geom_bond_atom_site_label_2
_geom_bond_distance
_geom_bond_site_symmetry_2
_geom_bond_publ_flag
Ru1 S1 2.0892(5) . ?
Ru1 N2 2.1118(16) . ?
Ru1 N3 2.1147(16) . ?
Ru1 N4 2.1155(16) . ?
Ru1 N1 2.1263(16) . ?
Ru1 O3 2.1283(14) . ?
S1 O1 1.4368(16) . ?
S1 O2 1.4415(15) . ?
S2 O5 1.4593(15) . ?
S2 O4 1.4634(14) . ?
S2 O6 1.4706(15) . ?
S2 C1 1.763(2) . ?
S3 O8 1.4477(15) . ?
S3 O7 1.4569(15) . ?
S3 O9 1.4797(14) . ?
S3 C8 1.7603(19) . ?
C1 C6 1.385(3) . ?
C1 C2 1.389(3) . ?
C2 C3 1.390(3) . ?
C3 C4 1.392(3) . ?
C4 C5 1.397(3) . ?
C4 C7 1.507(3) . ?
C5 C6 1.393(3) . ?
C8 C9 1.388(3) . ?
C8 C13 1.388(3) . ?
C9 C10 1.389(3) . ?
C10 C11 1.391(3) . ?
C11 C12 1.395(3) . ?
C11 C14 1.505(3) . ?
C12 C13 1.390(3) . ?

loop_
_geom_torsion_atom_site_label_1
_geom_torsion_atom_site_label_2
_geom_torsion_atom_site_label_3
_geom_torsion_atom_site_label_4
_geom_torsion
_geom_torsion_site_symmetry_1
_geom_torsion_site_symmetry_2
_geom_torsion_site_symmetry_3
_geom_torsion_site_symmetry_4
_geom_torsion_publ_flag
N2 Ru1 S1 O1 30.02(10) . . . . ?
N3 Ru1 S1 O1 -59.40(10) . . . . ?
N4 Ru1 S1 O1 -149.05(10) . . . . ?
N1 Ru1 S1 O1 119.73(9) . . . . ?
O3 Ru1 S1 O1 -164.8(14) . . . . ?
N2 Ru1 S1 O2 -152.07(9) . . . . ?
N3 Ru1 S1 O2 118.51(9) . . . . ?
N4 Ru1 S1 O2 28.86(9) . . . . ?
N1 Ru1 S1 O2 -62.36(9) . . . . ?
O3 Ru1 S1 O2 13.1(14) . . . . ?
O5 S2 C1 C6 -31.44(19) . . . . ?
O4 S2 C1 C6 89.83(18) . . . . ?
O6 S2 C1 C6 -151.79(16) . . . . ?
O5 S2 C1 C2 151.87(16) . . . . ?
O4 S2 C1 C2 -86.86(18) . . . . ?
O6 S2 C1 C2 31.52(19) . . . . ?
C6 C1 C2 C3 -0.8(3) . . . . ?
S2 C1 C2 C3 175.88(16) . . . . ?
C1 C2 C3 C4 1.2(3) . . . . ?
C2 C3 C4 C5 -0.6(3) . . . . ?
C2 C3 C4 C7 179.2(2) . . . . ?
C3 C4 C5 C6 -0.3(3) . . . . ?
C7 C4 C5 C6 179.9(2) . . . . ?
C2 C1 C6 C5 -0.1(3) . . . . ?
S2 C1 C6 C5 -176.74(16) . . . . ?
C4 C5 C6 C1 0.7(3) . . . . ?
O8 S3 C8 C9 -30.08(18) . . . . ?
O7 S3 C8 C9 -153.38(16) . . . . ?
O9 S3 C8 C9 89.18(17) . . . . ?
O8 S3 C8 C13 153.98(16) . . . . ?
O7 S3 C8 C13 30.68(18) . . . . ?
O9 S3 C8 C13 -86.75(17) . . . . ?
C13 C8 C9 C10 0.7(3) . . . . ?
S3 C8 C9 C10 -175.18(16) . . . . ?
C8 C9 C10 C11 0.7(3) . . . . ?
C9 C10 C11 C12 -1.1(3) . . . . ?
C9 C10 C11 C14 179.01(19) . . . . ?
C10 C11 C12 C13 -0.1(3) . . . . ?
C14 C11 C12 C13 179.87(19) . . . . ?
C9 C8 C13 C12 -1.8(3) . . . . ?
S3 C8 C13 C12 174.05(15) . . . . ?
C11 C12 C13 C8 1.5(3) . . . . ?
